data_7111777
loop_
_publ_author_name
'Waynant, Kristopher V.'
'White, James D.'
'Zakharov, Lev'

_publ_section_title
;
 Synthesis and structural characterization of a fused bispyrone and
 preparation of the first metal bispyrylium complexes
;
_journal_issue 29
_journal_name_full 'Chemical Communications'
_journal_page_first 5304
_journal_page_last 5306
_journal_paper_doi 10.1039/c0cc01291b
_journal_volume 46
_journal_year 2010
_chemical_formula_sum 'C22 H24 Cl2 Ni O18'
_chemical_formula_weight 706.02
_chemical_name_systematic
;
?
;
_space_group_IT_number 14
_symmetry_cell_setting monoclinic
_symmetry_space_group_name_Hall '-P 2yn'
_symmetry_space_group_name_H-M 'P 1 21/n 1'
_atom_sites_solution_hydrogens difmap
_atom_sites_solution_primary direct
_atom_sites_solution_secondary difmap
_audit_creation_method SHELXLTL
_cell_angle_alpha 90.00
_cell_angle_beta 95.849(5)
_cell_angle_gamma 90.00
_cell_formula_units_Z 2
_cell_length_a 7.412(2)
_cell_length_b 14.508(4)
_cell_length_c 13.476(4)
_cell_measurement_reflns_used 2594
_cell_measurement_temperature 173(2)
_cell_measurement_theta_max 24.96
_cell_measurement_theta_min 2.81
_cell_volume 1441.6(7)
_computing_cell_refinement 'Bruker SMART'
_computing_data_collection 'Bruker SMART'
_computing_data_reduction 'Bruker SAINT'
_computing_molecular_graphics 'Bruker SHELXTL'
_computing_publication_material 'Bruker SHELXTL'
_computing_structure_refinement 'SHELXL-97 (Sheldrick, 1997)'
_computing_structure_solution 'SHELXS-97 (Sheldrick, 1990)'
_diffrn_ambient_temperature 173(2)
_diffrn_measured_fraction_theta_full 0.991
_diffrn_measured_fraction_theta_max 0.991
_diffrn_measurement_device_type 'CCD area detector'
_diffrn_measurement_method 'phi and omega scans'
_diffrn_radiation_monochromator graphite
_diffrn_radiation_source 'fine-focus sealed tube'
_diffrn_radiation_type MoK\a
_diffrn_radiation_wavelength 0.71073
_diffrn_reflns_av_R_equivalents 0.0306
_diffrn_reflns_av_sigmaI/netI 0.0348
_diffrn_reflns_limit_h_max 6
_diffrn_reflns_limit_h_min -9
_diffrn_reflns_limit_k_max 18
_diffrn_reflns_limit_k_min -18
_diffrn_reflns_limit_l_max 17
_diffrn_reflns_limit_l_min -17
_diffrn_reflns_number 9624
_diffrn_reflns_theta_full 27.00
_diffrn_reflns_theta_max 27.00
_diffrn_reflns_theta_min 2.07
_exptl_absorpt_coefficient_mu 0.940
_exptl_absorpt_correction_T_max 0.8796
_exptl_absorpt_correction_T_min 0.7592
_exptl_absorpt_correction_type multi-scan
_exptl_absorpt_process_details SADABS
_exptl_crystal_colour light-green
_exptl_crystal_density_diffrn 1.627
_exptl_crystal_density_method 'not measured'
_exptl_crystal_description block
_exptl_crystal_F_000 724
_exptl_crystal_size_max 0.31
_exptl_crystal_size_mid 0.20
_exptl_crystal_size_min 0.14
_refine_diff_density_max 0.733
_refine_diff_density_min -0.530
_refine_diff_density_rms 0.067
_refine_ls_extinction_method none
_refine_ls_goodness_of_fit_ref 1.040
_refine_ls_hydrogen_treatment refall
_refine_ls_matrix_type full
_refine_ls_number_parameters 254
_refine_ls_number_reflns 3129
_refine_ls_number_restraints 7
_refine_ls_restrained_S_all 1.044
_refine_ls_R_factor_all 0.0542
_refine_ls_R_factor_gt 0.0428
_refine_ls_shift/su_max 0.000
_refine_ls_shift/su_mean 0.000
_refine_ls_structure_factor_coef Fsqd
_refine_ls_weighting_details 'calc w=1/[\s^2^(Fo^2^)+(0.0504P)^2^+1.0341P] where P=(Fo^2^+2Fc^2^)/3'
_refine_ls_weighting_scheme calc
_refine_ls_wR_factor_gt 0.1012
_refine_ls_wR_factor_ref 0.1099
_reflns_number_gt 2595
_reflns_number_total 3129
_reflns_threshold_expression >2sigma(I)
_cod_data_source_file C0CC01291Bsup1.cif
_cod_data_source_block jw46
_cod_depositor_comments
;
The following automatic conversions were performed:

'_symmetry_cell_setting' value 'Monoclinic' changed to 'monoclinic'
according to /home/saulius/struct/CIF-dictionaries/cif_core.dic
dictionary named 'cif_core.dic' version 2.4.2 from 2011-04-26.

Automatic conversion script
Id: cif_fix_values 1891 2012-01-12 08:04:46Z andrius 
;
_cod_original_sg_symbol_H-M P2(1)/n
_cod_database_code 7111777

loop_
_symmetry_equiv_pos_as_xyz
'x, y, z'
'-x+1/2, y+1/2, -z+1/2'
'-x, -y, -z'
'x-1/2, -y-1/2, z-1/2'

loop_
_atom_site_label
_atom_site_type_symbol
_atom_site_fract_x
_atom_site_fract_y
_atom_site_fract_z
_atom_site_U_iso_or_equiv
_atom_site_adp_type
_atom_site_occupancy
_atom_site_symmetry_multiplicity
_atom_site_calc_flag
_atom_site_refinement_flags
_atom_site_disorder_assembly
_atom_site_disorder_group
Ni1 Ni 0.0000 0.5000 0.0000 0.02849(15) Uani 1 2 d S . .
Cl1 Cl 0.20478(11) 0.34631(6) 0.32635(5) 0.0489(2) Uani 1 1 d D . .
O1 O 0.1503(2) 0.38695(11) -0.01935(13) 0.0329(4) Uani 1 1 d . . .
O2 O -0.1631(2) 0.42878(11) 0.08309(13) 0.0345(4) Uani 1 1 d . . .
O3 O 0.0600(3) 0.12322(12) 0.05950(15) 0.0367(4) Uani 1 1 d . . .
O4 O -0.1684(2) 0.15473(11) 0.14059(13) 0.0322(4) Uani 1 1 d . . .
O5 O 0.1681(3) 0.53158(15) 0.12844(16) 0.0399(5) Uani 1 1 d . . .
O6 O 0.0910(4) 0.42142(19) 0.28830(19) 0.0745(8) Uani 1 1 d D A .
O7 O 0.1665(4) 0.3289(2) 0.42745(19) 0.0632(8) Uani 0.851(3) 1 d PD A 1
O8 O 0.1663(6) 0.2640(3) 0.2718(3) 0.1031(15) Uani 0.851(3) 1 d PD A 1
O9 O 0.3906(4) 0.3688(2) 0.3287(3) 0.0806(11) Uani 0.851(3) 1 d PD A 1
O7A O 0.287(2) 0.3319(13) 0.2323(10) 0.0632(8) Uani 0.149(3) 1 d PD A 2
O8A O 0.303(4) 0.3684(17) 0.4107(17) 0.1031(15) Uani 0.149(3) 1 d PD A 2
O9A O 0.083(2) 0.2702(13) 0.3181(19) 0.0806(11) Uani 0.149(3) 1 d PD A 2
C1 C 0.2855(6) 0.0603(2) -0.0301(4) 0.0616(11) Uani 1 1 d . . .
C2 C 0.1968(4) 0.14485(17) 0.0015(2) 0.0364(6) Uani 1 1 d . . .
C3 C 0.2292(4) 0.23228(17) -0.0218(2) 0.0319(6) Uani 1 1 d . . .
C4 C 0.1188(3) 0.30685(16) 0.00624(18) 0.0278(5) Uani 1 1 d . . .
C5 C -0.0301(3) 0.28117(15) 0.06351(17) 0.0254(5) Uani 1 1 d . . .
C6 C -0.0454(3) 0.19047(16) 0.08651(17) 0.0270(5) Uani 1 1 d . . .
C7 C -0.1606(3) 0.34391(16) 0.09967(18) 0.0285(5) Uani 1 1 d . . .
C8 C -0.2935(4) 0.30262(18) 0.15612(19) 0.0337(6) Uani 1 1 d . . .
C9 C -0.2960(4) 0.21208(17) 0.17495(19) 0.0326(6) Uani 1 1 d . . .
C10 C -0.4222(5) 0.1590(2) 0.2306(3) 0.0449(8) Uani 1 1 d . . .
C11 C 0.3618(5) 0.5419(3) 0.1316(3) 0.0591(9) Uani 1 1 d . . .
H1A H 0.381(6) 0.076(3) -0.060(3) 0.071(12) Uiso 1 1 d . . .
H1B H 0.318(7) 0.023(3) 0.027(4) 0.099(16) Uiso 1 1 d . . .
H1C H 0.206(7) 0.025(3) -0.078(4) 0.097(16) Uiso 1 1 d . . .
H3 H 0.318(5) 0.243(2) -0.059(2) 0.052(9) Uiso 1 1 d . . .
H5 H 0.148(5) 0.499(2) 0.166(3) 0.037(10) Uiso 1 1 d . . .
H8 H -0.375(4) 0.340(2) 0.182(2) 0.045(8) Uiso 1 1 d . . .
H10A H -0.507(5) 0.194(3) 0.252(3) 0.061(11) Uiso 1 1 d . . .
H10B H -0.476(5) 0.116(3) 0.186(3) 0.068(11) Uiso 1 1 d . . .
H10C H -0.355(5) 0.131(2) 0.288(3) 0.058(10) Uiso 1 1 d . . .
H11A H 0.391(6) 0.599(3) 0.105(3) 0.091(15) Uiso 1 1 d . . .
H11B H 0.417(6) 0.546(3) 0.197(4) 0.097(15) Uiso 1 1 d . . .
H11C H 0.408(8) 0.493(4) 0.098(5) 0.13(2) Uiso 1 1 d . . .

loop_
_atom_site_aniso_label
_atom_site_aniso_U_11
_atom_site_aniso_U_22
_atom_site_aniso_U_33
_atom_site_aniso_U_23
_atom_site_aniso_U_13
_atom_site_aniso_U_12
Ni1 0.0387(3) 0.0181(2) 0.0308(3) 0.00196(17) 0.0135(2) 0.00189(18)
Cl1 0.0466(5) 0.0575(5) 0.0423(4) -0.0008(3) 0.0023(3) 0.0179(3)
O1 0.0407(10) 0.0209(8) 0.0397(10) 0.0027(7) 0.0162(8) 0.0015(7)
O2 0.0434(11) 0.0221(8) 0.0407(10) 0.0045(7) 0.0178(8) 0.0030(8)
O3 0.0369(10) 0.0232(8) 0.0518(11) 0.0051(8) 0.0133(9) 0.0019(7)
O4 0.0391(11) 0.0242(8) 0.0345(9) 0.0029(7) 0.0103(8) -0.0018(7)
O5 0.0474(13) 0.0370(11) 0.0364(11) -0.0002(9) 0.0085(9) 0.0008(9)
O6 0.0720(17) 0.0939(19) 0.0621(15) 0.0390(14) 0.0279(13) 0.0432(15)
O7 0.0599(19) 0.086(2) 0.0434(14) 0.0211(14) 0.0030(13) 0.0251(16)
O8 0.109(3) 0.103(3) 0.087(3) -0.047(2) -0.037(2) 0.030(2)
O9 0.0488(18) 0.091(2) 0.105(3) 0.014(2) 0.0214(18) 0.0111(16)
O7A 0.0599(19) 0.086(2) 0.0434(14) 0.0211(14) 0.0030(13) 0.0251(16)
O8A 0.109(3) 0.103(3) 0.087(3) -0.047(2) -0.037(2) 0.030(2)
O9A 0.0488(18) 0.091(2) 0.105(3) 0.014(2) 0.0214(18) 0.0111(16)
C1 0.058(2) 0.0290(15) 0.104(3) 0.0041(19) 0.036(2) 0.0097(16)
C2 0.0293(14) 0.0277(13) 0.0541(16) 0.0049(12) 0.0127(12) 0.0040(10)
C3 0.0286(14) 0.0247(12) 0.0441(15) 0.0008(11) 0.0124(12) 0.0023(10)
C4 0.0302(13) 0.0242(11) 0.0291(12) 0.0002(9) 0.0033(10) -0.0009(10)
C5 0.0294(13) 0.0236(11) 0.0232(11) 0.0006(9) 0.0026(9) -0.0015(9)
C6 0.0281(13) 0.0245(11) 0.0284(12) 0.0002(9) 0.0033(10) -0.0004(10)
C7 0.0342(14) 0.0247(11) 0.0272(12) 0.0015(9) 0.0066(10) 0.0008(10)
C8 0.0405(16) 0.0283(12) 0.0346(13) 0.0011(11) 0.0155(12) 0.0014(11)
C9 0.0376(15) 0.0318(13) 0.0298(12) -0.0003(10) 0.0101(11) -0.0009(11)
C10 0.057(2) 0.0344(15) 0.0476(18) 0.0012(14) 0.0250(17) -0.0062(15)
C11 0.051(2) 0.065(2) 0.061(2) 0.005(2) -0.0008(18) -0.0082(19)

loop_
_atom_type_symbol
_atom_type_description
_atom_type_scat_dispersion_real
_atom_type_scat_dispersion_imag
_atom_type_scat_source
C C 0.0033 0.0016 'International Tables Vol C Tables 4.2.6.8 and 6.1.1.4'
H H 0.0000 0.0000 'International Tables Vol C Tables 4.2.6.8 and 6.1.1.4'
O O 0.0106 0.0060 'International Tables Vol C Tables 4.2.6.8 and 6.1.1.4'
Cl Cl 0.1484 0.1585 'International Tables Vol C Tables 4.2.6.8 and 6.1.1.4'
Ni Ni 0.3393 1.1124 'International Tables Vol C Tables 4.2.6.8 and 6.1.1.4'

loop_
_geom_angle_atom_site_label_1
_geom_angle_atom_site_label_2
_geom_angle_atom_site_label_3
_geom_angle
_geom_angle_site_symmetry_1
_geom_angle_site_symmetry_3
O1 Ni1 O1 180.00(10) 3_565 .
O1 Ni1 O2 88.55(7) 3_565 .
O1 Ni1 O2 91.45(7) . .
O1 Ni1 O2 91.45(7) 3_565 3_565
O1 Ni1 O2 88.55(7) . 3_565
O2 Ni1 O2 180.00(8) . 3_565
O1 Ni1 O5 89.70(8) 3_565 3_565
O1 Ni1 O5 90.30(8) . 3_565
O2 Ni1 O5 90.40(9) . 3_565
O2 Ni1 O5 89.60(9) 3_565 3_565
O1 Ni1 O5 90.30(8) 3_565 .
O1 Ni1 O5 89.70(8) . .
O2 Ni1 O5 89.60(9) . .
O2 Ni1 O5 90.40(9) 3_565 .
O5 Ni1 O5 180.0 3_565 .
O8A Cl1 O9 58.4(15) . .
O8A Cl1 O8 135.5(10) . .
O9 Cl1 O8 110.6(3) . .
O8A Cl1 O9A 122.9(17) . .
O9 Cl1 O9A 142.2(8) . .
O8 Cl1 O9A 38.0(9) . .
O8A Cl1 O6 111.9(10) . .
O9 Cl1 O6 111.56(19) . .
O8 Cl1 O6 112.0(2) . .
O9A Cl1 O6 102.4(9) . .
O8A Cl1 O7 51.4(15) . .
O9 Cl1 O7 107.7(2) . .
O8 Cl1 O7 107.1(3) . .
O9A Cl1 O7 75.8(10) . .
O6 Cl1 O7 107.72(15) . .
O8A Cl1 O7A 122.1(16) . .
O9 Cl1 O7A 64.2(7) . .
O8 Cl1 O7A 61.0(8) . .
O9A Cl1 O7A 97.9(12) . .
O6 Cl1 O7A 94.5(6) . .
O7 Cl1 O7A 157.6(6) . .
C4 O1 Ni1 127.19(16) . .
C7 O2 Ni1 127.25(16) . .
C6 O3 C2 118.49(19) . .
C6 O4 C9 118.83(19) . .
C11 O5 Ni1 124.0(2) . .
C11 O5 H5 109(3) . .
Ni1 O5 H5 107(3) . .
C2 C1 H1A 109(3) . .
C2 C1 H1B 109(3) . .
H1A C1 H1B 112(4) . .
C2 C1 H1C 112(3) . .
H1A C1 H1C 107(4) . .
H1B C1 H1C 109(4) . .
C3 C2 O3 120.7(2) . .
C3 C2 C1 128.8(3) . .
O3 C2 C1 110.5(2) . .
C2 C3 C4 122.4(2) . .
C2 C3 H3 118(2) . .
C4 C3 H3 120(2) . .
O1 C4 C3 120.4(2) . .
O1 C4 C5 124.1(2) . .
C3 C4 C5 115.5(2) . .
C6 C5 C7 117.2(2) . .
C6 C5 C4 116.9(2) . .
C7 C5 C4 125.8(2) . .
O3 C6 O4 108.7(2) . .
O3 C6 C5 125.8(2) . .
O4 C6 C5 125.5(2) . .
O2 C7 C8 120.5(2) . .
O2 C7 C5 123.8(2) . .
C8 C7 C5 115.7(2) . .
C9 C8 C7 122.2(2) . .
C9 C8 H8 119.6(19) . .
C7 C8 H8 118.1(19) . .
C8 C9 O4 120.5(2) . .
C8 C9 C10 129.1(3) . .
O4 C9 C10 110.4(2) . .
C9 C10 H10A 112(2) . .
C9 C10 H10B 106(2) . .
H10A C10 H10B 109(3) . .
C9 C10 H10C 109(2) . .
H10A C10 H10C 108(3) . .
H10B C10 H10C 113(3) . .
O5 C11 H11A 111(3) . .
O5 C11 H11B 112(3) . .
H11A C11 H11B 102(4) . .
O5 C11 H11C 109(4) . .
H11A C11 H11C 112(4) . .
H11B C11 H11C 111(5) . .

loop_
_geom_bond_atom_site_label_1
_geom_bond_atom_site_label_2
_geom_bond_distance
_geom_bond_site_symmetry_2
Ni1 O1 2.0143(17) 3_565
Ni1 O1 2.0143(17) .
Ni1 O2 2.0146(17) .
Ni1 O2 2.0146(17) 3_565
Ni1 O5 2.078(2) 3_565
Ni1 O5 2.078(2) .
Cl1 O8A 1.325(14) .
Cl1 O9 1.412(3) .
Cl1 O8 1.416(4) .
Cl1 O9A 1.423(16) .
Cl1 O6 1.440(2) .
Cl1 O7 1.442(3) .
Cl1 O7A 1.476(13) .
O1 C4 1.241(3) .
O2 C7 1.251(3) .
O3 C6 1.324(3) .
O3 C2 1.378(3) .
O4 C6 1.329(3) .
O4 C9 1.375(3) .
O5 C11 1.440(4) .
O5 H5 0.73(3) .
C1 C2 1.475(4) .
C1 H1A 0.88(4) .
C1 H1B 0.95(5) .
C1 H1C 0.97(5) .
C2 C3 1.334(4) .
C3 C4 1.430(3) .
C3 H3 0.88(3) .
C4 C5 1.458(3) .
C5 C6 1.359(3) .
C5 C7 1.448(3) .
C7 C8 1.435(4) .
C8 C9 1.338(4) .
C8 H8 0.91(3) .
C9 C10 1.474(4) .
C10 H10A 0.87(4) .
C10 H10B 0.92(4) .
C10 H10C 0.97(4) .
C11 H11A 0.93(5) .
C11 H11B 0.94(5) .
C11 H11C 0.93(6) .

loop_
_geom_hbond_atom_site_label_D
_geom_hbond_atom_site_label_H
_geom_hbond_atom_site_label_A
_geom_hbond_distance_DH
_geom_hbond_distance_HA
_geom_hbond_distance_DA
_geom_hbond_angle_DHA
O5 H5 O6 0.73(3) 2.07(3) 2.788(3) 172(3)

loop_
_geom_torsion_atom_site_label_1
_geom_torsion_atom_site_label_2
_geom_torsion_atom_site_label_3
_geom_torsion_atom_site_label_4
_geom_torsion
_geom_torsion_site_symmetry_1
O1 Ni1 O1 C4 176(68) 3_565
O2 Ni1 O1 C4 7.0(2) .
O2 Ni1 O1 C4 -173.0(2) 3_565
O5 Ni1 O1 C4 -83.4(2) 3_565
O5 Ni1 O1 C4 96.6(2) .
O1 Ni1 O2 C7 174.2(2) 3_565
O1 Ni1 O2 C7 -5.8(2) .
O2 Ni1 O2 C7 18(100) 3_565
O5 Ni1 O2 C7 84.5(2) 3_565
O5 Ni1 O2 C7 -95.5(2) .
O1 Ni1 O5 C11 -124.7(3) 3_565
O1 Ni1 O5 C11 55.3(3) .
O2 Ni1 O5 C11 146.8(3) .
O2 Ni1 O5 C11 -33.2(3) 3_565
O5 Ni1 O5 C11 36(13) 3_565
C6 O3 C2 C3 4.0(4) .
C6 O3 C2 C1 -173.7(3) .
O3 C2 C3 C4 -4.0(4) .
C1 C2 C3 C4 173.3(4) .
Ni1 O1 C4 C3 173.68(18) .
Ni1 O1 C4 C5 -5.1(3) .
C2 C3 C4 O1 -177.9(3) .
C2 C3 C4 C5 1.0(4) .
O1 C4 C5 C6 -179.4(2) .
C3 C4 C5 C6 1.8(3) .
O1 C4 C5 C7 -0.7(4) .
C3 C4 C5 C7 -179.6(2) .
C2 O3 C6 O4 179.3(2) .
C2 O3 C6 C5 -1.1(4) .
C9 O4 C6 O3 -178.5(2) .
C9 O4 C6 C5 1.9(4) .
C7 C5 C6 O3 179.4(2) .
C4 C5 C6 O3 -1.8(4) .
C7 C5 C6 O4 -1.0(4) .
C4 C5 C6 O4 177.8(2) .
Ni1 O2 C7 C8 -176.37(18) .
Ni1 O2 C7 C5 2.6(4) .
C6 C5 C7 O2 -179.3(2) .
C4 C5 C7 O2 2.1(4) .
C6 C5 C7 C8 -0.2(3) .
C4 C5 C7 C8 -178.9(2) .
O2 C7 C8 C9 179.6(3) .
C5 C7 C8 C9 0.6(4) .
C7 C8 C9 O4 0.3(4) .
C7 C8 C9 C10 -179.6(3) .
C6 O4 C9 C8 -1.5(4) .
C6 O4 C9 C10 178.4(2) .
